data_7208615
loop_
_publ_author_name
'Fu, Da-Wei'
'Zhang, Yi'
'Cai, Hong-Ling'
'Zhu, Hao-miao'
'Chen, Xue-yuan'
'Xiong, Ren-Gen'

_publ_section_title
;
 The first example of a molecule-based ferroelectric with barium cation:
 catena-(\m2-nitrito-O,O)-bi-aqua-(18-crown-6)-barium nitrite
;
_journal_issue 34
_journal_name_full 'Journal of Materials Chemistry'
_journal_page_first 17525
_journal_paper_doi 10.1039/c2jm32662k
_journal_volume 22
_journal_year 2012
_chemical_formula_sum 'C12 H28 Ba N2 O12'
_chemical_formula_weight 529.70
_chemical_name_systematic
;
?
;
_space_group_IT_number 62
_symmetry_space_group_name_Hall '-P 2ac 2n'
_symmetry_space_group_name_H-M 'P n m a'
_atom_sites_solution_hydrogens geom
_atom_sites_solution_primary direct
_atom_sites_solution_secondary difmap
_audit_creation_method SHELXL-97
_cell_angle_alpha 90.00
_cell_angle_beta 90.00
_cell_angle_gamma 90.00
_cell_formula_units_Z 4
_cell_length_a 17.573(4)
_cell_length_b 17.510(4)
_cell_length_c 6.8305(14)
_cell_measurement_temperature 293(2)
_cell_volume 2101.8(8)
_computing_structure_refinement 'SHELXL-97 (Sheldrick, 1997)'
_computing_structure_solution 'SHELXS-97 (Sheldrick, 1990)'
_diffrn_ambient_temperature 293(2)
_diffrn_measured_fraction_theta_full 0.995
_diffrn_measured_fraction_theta_max 0.995
_diffrn_radiation_monochromator graphite
_diffrn_radiation_source 'fine-focus sealed tube'
_diffrn_radiation_type MoK\a
_diffrn_radiation_wavelength 0.71073
_diffrn_reflns_av_R_equivalents 0.0845
_diffrn_reflns_av_sigmaI/netI 0.0534
_diffrn_reflns_limit_h_max 22
_diffrn_reflns_limit_h_min -22
_diffrn_reflns_limit_k_max 22
_diffrn_reflns_limit_k_min -22
_diffrn_reflns_limit_l_max 8
_diffrn_reflns_limit_l_min -8
_diffrn_reflns_number 21216
_diffrn_reflns_theta_full 27.47
_diffrn_reflns_theta_max 27.47
_diffrn_reflns_theta_min 2.33
_exptl_absorpt_coefficient_mu 1.948
_exptl_crystal_density_diffrn 1.674
_exptl_crystal_density_method 'not measured'
_exptl_crystal_F_000 1064
_refine_diff_density_max 1.443
_refine_diff_density_min -1.233
_refine_diff_density_rms 0.197
_refine_ls_extinction_coef 0.037(3)
_refine_ls_extinction_expression Fc^*^=kFc[1+0.001xFc^2^\l^3^/sin(2\q)]^-1/4^
_refine_ls_extinction_method SHELXL
_refine_ls_goodness_of_fit_ref 1.144
_refine_ls_hydrogen_treatment constr
_refine_ls_matrix_type full
_refine_ls_number_parameters 143
_refine_ls_number_reflns 2471
_refine_ls_number_restraints 2
_refine_ls_restrained_S_all 1.171
_refine_ls_R_factor_all 0.0737
_refine_ls_R_factor_gt 0.0580
_refine_ls_shift/su_max 0.000
_refine_ls_shift/su_mean 0.000
_refine_ls_structure_factor_coef Fsqd
_refine_ls_weighting_details 'calc w=1/[\s^2^(Fo^2^)+(0.0801P)^2^+0.1889P] where P=(Fo^2^+2Fc^2^)/3'
_refine_ls_weighting_scheme calc
_refine_ls_wR_factor_gt 0.1420
_refine_ls_wR_factor_ref 0.1541
_reflns_number_gt 1962
_reflns_number_total 2471
_reflns_threshold_expression >2sigma(I)
_cod_data_source_file c2jm32662k.txt
_cod_data_source_block 3
_cod_original_sg_symbol_H-M 'P nma'
_cod_database_code 7208615

loop_
_symmetry_equiv_pos_as_xyz
'x, y, z'
'-x+1/2, -y, z+1/2'
'x+1/2, -y+1/2, -z+1/2'
'-x, y+1/2, -z'
'-x, -y, -z'
'x-1/2, y, -z-1/2'
'-x-1/2, y-1/2, z-1/2'
'x, -y-1/2, z'

loop_
_atom_site_label
_atom_site_type_symbol
_atom_site_fract_x
_atom_site_fract_y
_atom_site_fract_z
_atom_site_U_iso_or_equiv
_atom_site_adp_type
_atom_site_occupancy
_atom_site_symmetry_multiplicity
_atom_site_calc_flag
_atom_site_refinement_flags
O1 O -0.0217(3) 0.2500 1.0302(8) 0.0666(15) Uani 1 2 d S
O4 O -0.3373(4) 0.2500 0.9394(11) 0.120(4) Uani 1 2 d S
O2 O -0.1069(3) 0.3823(3) 1.0569(7) 0.0826(14) Uani 1 1 d .
O3 O -0.2598(3) 0.3906(5) 0.9507(9) 0.114(2) Uani 1 1 d .
C2 C -0.0261(5) 0.3853(5) 1.0328(13) 0.094(2) Uani 1 1 d .
H2A H -0.0058 0.4307 1.0954 0.113 Uiso 1 1 calc R
H2B H -0.0132 0.3870 0.8948 0.113 Uiso 1 1 calc R
C4 C -0.2218(8) 0.4484(7) 1.0752(16) 0.135(5) Uani 1 1 d .
H4A H -0.2459 0.4978 1.0587 0.162 Uiso 1 1 calc R
H4B H -0.2253 0.4339 1.2120 0.162 Uiso 1 1 calc R
C3 C -0.1435(7) 0.4520(5) 1.0153(17) 0.116(3) Uani 1 1 d .
H3A H -0.1407 0.4624 0.8760 0.139 Uiso 1 1 calc R
H3B H -0.1180 0.4932 1.0841 0.139 Uiso 1 1 calc R
N2 N 0.0000 0.0000 0.5000 0.146(7) Uani 1 2 d SD
O6 O -0.1970(5) 0.2500 1.2941(9) 0.093(2) Uani 1 2 d S
N1 N -0.2596(7) 0.2500 1.3596(12) 0.159(6) Uani 1 2 d S
O1W O -0.1180(5) 0.1586(5) 0.5891(7) 0.161(4) Uani 1 1 d .
H1WA H -0.0730 0.1431 0.6115 0.242 Uiso 1 1 d R
H1WB H -0.1211 0.1791 0.4767 0.242 Uiso 1 1 d R
Ba1 Ba -0.17658(2) 0.2500 0.88804(5) 0.0555(3) Uani 1 2 d S
O5 O -0.2654(4) 0.2500 1.5377(11) 0.162(5) Uani 1 2 d S
C1 C 0.0056(4) 0.3172(5) 1.1226(9) 0.085(2) Uani 1 1 d .
H1A H 0.0606 0.3187 1.1133 0.102 Uiso 1 1 calc R
H1B H -0.0080 0.3161 1.2602 0.102 Uiso 1 1 calc R
C5 C -0.3400(6) 0.3833(9) 0.988(2) 0.169(7) Uani 1 1 d .
H5A H -0.3656 0.4304 0.9530 0.203 Uiso 1 1 calc R
H5B H -0.3482 0.3745 1.1271 0.203 Uiso 1 1 calc R
C6 C -0.3723(5) 0.3198(10) 0.8759(13) 0.173(7) Uani 1 1 d .
H6A H -0.4269 0.3173 0.8964 0.208 Uiso 1 1 calc R
H6B H -0.3630 0.3275 0.7373 0.208 Uiso 1 1 calc R
O8 O 0.0124(14) -0.0453(13) 0.428(4) 0.147(8) Uani 0.50 1 d PD
O7 O -0.0623(10) 0.0349(10) 0.507(4) 0.169(7) Uani 0.50 1 d PD

loop_
_atom_site_aniso_label
_atom_site_aniso_U_11
_atom_site_aniso_U_22
_atom_site_aniso_U_33
_atom_site_aniso_U_23
_atom_site_aniso_U_13
_atom_site_aniso_U_12
O1 0.045(3) 0.106(5) 0.049(3) 0.000 -0.007(2) 0.000
O4 0.040(3) 0.266(13) 0.055(4) 0.000 -0.008(3) 0.000
O2 0.093(4) 0.082(3) 0.073(3) -0.007(2) 0.016(3) -0.007(3)
O3 0.089(4) 0.178(6) 0.077(3) 0.038(4) 0.033(3) 0.064(4)
C2 0.091(5) 0.113(6) 0.079(5) -0.018(5) 0.013(4) -0.046(5)
C4 0.174(12) 0.137(9) 0.094(7) 0.010(6) 0.045(8) 0.074(9)
C3 0.160(9) 0.080(5) 0.107(7) 0.005(5) 0.038(8) 0.019(6)
N2 0.093(14) 0.131(16) 0.21(2) -0.028(16) 0.003(14) -0.032(13)
O6 0.087(4) 0.158(7) 0.033(3) 0.000 0.018(3) 0.000
N1 0.089(8) 0.35(2) 0.040(4) 0.000 -0.014(5) 0.000
O1W 0.206(9) 0.226(9) 0.051(3) -0.010(4) 0.016(4) 0.112(7)
Ba1 0.0365(3) 0.1012(5) 0.0287(3) 0.000 0.00135(14) 0.000
O5 0.076(5) 0.372(17) 0.039(3) 0.000 0.005(3) 0.000
C1 0.058(4) 0.137(7) 0.061(4) -0.022(4) -0.009(3) -0.019(4)
C5 0.101(7) 0.290(18) 0.114(9) 0.079(11) 0.044(7) 0.123(10)
C6 0.046(4) 0.40(2) 0.076(6) 0.047(8) -0.004(3) 0.057(8)
O8 0.094(12) 0.153(19) 0.193(19) -0.075(14) 0.007(11) 0.012(13)
O7 0.183(19) 0.087(10) 0.24(2) -0.040(12) -0.03(2) -0.001(13)

loop_
_atom_type_symbol
_atom_type_description
_atom_type_scat_dispersion_real
_atom_type_scat_dispersion_imag
_atom_type_scat_source
C C 0.0033 0.0016 'International Tables Vol C Tables 4.2.6.8 and 6.1.1.4'
Ba Ba -0.3244 2.2819 'International Tables Vol C Tables 4.2.6.8 and 6.1.1.4'
N N 0.0061 0.0033 'International Tables Vol C Tables 4.2.6.8 and 6.1.1.4'
O O 0.0106 0.0060 'International Tables Vol C Tables 4.2.6.8 and 6.1.1.4'
H H 0.0000 0.0000 'International Tables Vol C Tables 4.2.6.8 and 6.1.1.4'

loop_
_geom_angle_atom_site_label_1
_geom_angle_atom_site_label_2
_geom_angle_atom_site_label_3
_geom_angle
_geom_angle_site_symmetry_1
_geom_angle_site_symmetry_3
C1 O1 C1 112.1(7) . 8_565
C1 O1 Ba1 117.9(4) . .
C1 O1 Ba1 117.9(4) 8_565 .
C6 O4 C6 116.8(12) . 8_565
C6 O4 Ba1 112.8(5) . .
C6 O4 Ba1 112.8(5) 8_565 .
C3 O2 C2 113.4(7) . .
C3 O2 Ba1 115.2(6) . .
C2 O2 Ba1 114.1(4) . .
C5 O3 C4 113.5(8) . .
C5 O3 Ba1 116.5(7) . .
C4 O3 Ba1 116.0(5) . .
O2 C2 C1 107.5(6) . .
O2 C2 H2A 110.2 . .
C1 C2 H2A 110.2 . .
O2 C2 H2B 110.2 . .
C1 C2 H2B 110.2 . .
H2A C2 H2B 108.5 . .
C3 C4 O3 107.3(8) . .
C3 C4 H4A 110.2 . .
O3 C4 H4A 110.2 . .
C3 C4 H4B 110.2 . .
O3 C4 H4B 110.2 . .
H4A C4 H4B 108.5 . .
O2 C3 C4 110.0(8) . .
O2 C3 H3A 109.7 . .
C4 C3 H3A 109.7 . .
O2 C3 H3B 109.7 . .
C4 C3 H3B 109.7 . .
H3A C3 H3B 108.2 . .
O8 N2 O8 180(3) . 5_556
O8 N2 O7 51.5(14) . 5_556
O8 N2 O7 128.5(14) 5_556 5_556
O8 N2 O7 128.5(14) . .
O8 N2 O7 51.5(14) 5_556 .
O7 N2 O7 180.0(14) 5_556 .
N1 O6 Ba1 119.5(7) . .
O6 N1 O5 116.9(10) . .
Ba1 O1W H1WA 113.3 . .
Ba1 O1W H1WB 113.3 . .
H1WA O1W H1WB 110.9 . .
O1W Ba1 O1W 70.0(4) . 8_565
O1W Ba1 O6 140.61(16) . .
O1W Ba1 O6 140.61(16) 8_565 .
O1W Ba1 O4 117.1(2) . .
O1W Ba1 O4 117.1(2) 8_565 .
O6 Ba1 O4 75.5(2) . .
O1W Ba1 O5 65.7(2) . 1_554
O1W Ba1 O5 65.7(2) 8_565 1_554
O6 Ba1 O5 139.5(2) . 1_554
O4 Ba1 O5 64.0(2) . 1_554
O1W Ba1 O2 127.0(2) . .
O1W Ba1 O2 70.92(16) 8_565 .
O6 Ba1 O2 69.83(13) . .
O4 Ba1 O2 112.00(13) . .
O5 Ba1 O2 124.83(11) 1_554 .
O1W Ba1 O2 70.92(16) . 8_565
O1W Ba1 O2 127.0(2) 8_565 8_565
O6 Ba1 O2 69.83(13) . 8_565
O4 Ba1 O2 112.00(13) . 8_565
O5 Ba1 O2 124.83(11) 1_554 8_565
O2 Ba1 O2 108.0(2) . 8_565
O1W Ba1 O1 84.2(2) . .
O1W Ba1 O1 84.2(2) 8_565 .
O6 Ba1 O1 77.7(2) . .
O4 Ba1 O1 153.28(18) . .
O5 Ba1 O1 142.76(18) 1_554 .
O2 Ba1 O1 57.44(11) . .
O2 Ba1 O1 57.44(11) 8_565 .
O1W Ba1 O3 141.44(18) . .
O1W Ba1 O3 78.8(2) 8_565 .
O6 Ba1 O3 77.80(15) . .
O4 Ba1 O3 58.72(16) . .
O5 Ba1 O3 81.25(17) 1_554 .
O2 Ba1 O3 57.9(2) . .
O2 Ba1 O3 147.62(15) 8_565 .
O1 Ba1 O3 115.21(17) . .
O1W Ba1 O3 78.8(2) . 8_565
O1W Ba1 O3 141.44(18) 8_565 8_565
O6 Ba1 O3 77.80(15) . 8_565
O4 Ba1 O3 58.72(16) . 8_565
O5 Ba1 O3 81.25(17) 1_554 8_565
O2 Ba1 O3 147.62(15) . 8_565
O2 Ba1 O3 57.9(2) 8_565 8_565
O1 Ba1 O3 115.21(17) . 8_565
O3 Ba1 O3 116.5(3) . 8_565
N1 O5 Ba1 142.1(7) . 1_556
O1 C1 C2 111.3(5) . .
O1 C1 H1A 109.4 . .
C2 C1 H1A 109.4 . .
O1 C1 H1B 109.4 . .
C2 C1 H1B 109.4 . .
H1A C1 H1B 108.0 . .
O3 C5 C6 110.6(9) . .
O3 C5 H5A 109.5 . .
C6 C5 H5A 109.5 . .
O3 C5 H5B 109.5 . .
C6 C5 H5B 109.5 . .
H5A C5 H5B 108.1 . .
O4 C6 C5 108.7(6) . .
O4 C6 H6A 109.9 . .
C5 C6 H6A 109.9 . .
O4 C6 H6B 109.9 . .
C5 C6 H6B 109.9 . .
H6A C6 H6B 108.3 . .
N2 O8 O7 79.8(16) . 5_556
O8 O7 N2 48.7(12) 5_556 .

loop_
_geom_bond_atom_site_label_1
_geom_bond_atom_site_label_2
_geom_bond_distance
_geom_bond_site_symmetry_2
O1 C1 1.418(8) .
O1 C1 1.418(8) 8_565
O1 Ba1 2.889(5) .
O4 C6 1.436(15) .
O4 C6 1.436(15) 8_565
O4 Ba1 2.846(7) .
O2 C3 1.408(10) .
O2 C2 1.431(9) .
O2 Ba1 2.862(5) .
O3 C5 1.440(12) .
O3 C4 1.481(14) .
O3 Ba1 2.895(7) .
C2 C1 1.452(12) .
C2 H2A 0.9700 .
C2 H2B 0.9700 .
C4 C3 1.437(17) .
C4 H4A 0.9700 .
C4 H4B 0.9700 .
C3 H3A 0.9700 .
C3 H3B 0.9700 .
N2 O8 0.957(14) .
N2 O8 0.957(14) 5_556
N2 O7 1.254(15) 5_556
N2 O7 1.254(15) .
O6 N1 1.187(12) .
O6 Ba1 2.797(6) .
N1 O5 1.221(10) .
O1W Ba1 2.791(6) .
O1W H1WA 0.8500 .
O1W H1WB 0.8500 .
Ba1 O1W 2.791(6) 8_565
Ba1 O5 2.857(8) 1_554
Ba1 O2 2.862(5) 8_565
Ba1 O3 2.895(7) 8_565
O5 Ba1 2.857(8) 1_556
C1 H1A 0.9700 .
C1 H1B 0.9700 .
C5 C6 1.47(2) .
C5 H5A 0.9700 .
C5 H5B 0.9700 .
C6 H6A 0.9700 .
C6 H6B 0.9700 .
O8 O7 1.00(3) 5_556
O7 O8 1.00(3) 5_556

loop_
_geom_hbond_atom_site_label_D
_geom_hbond_atom_site_label_H
_geom_hbond_atom_site_label_A
_geom_hbond_distance_DH
_geom_hbond_distance_HA
_geom_hbond_distance_DA
_geom_hbond_angle_DHA
_geom_hbond_site_symmetry_A
O1W H1WA O8 0.85 2.03 2.72(2) 137.1 5_556
O1W H1WB O6 0.85 2.21 2.924(9) 141.9 1_554
